data_7231637
loop_
_publ_author_name
'Wang, Fu-Rong'
'Li, Zi-Yan'
'Wei, Dong-Hui'
'Niu, Yun-Yin'
'Hou, Hong-Wei'
'Wu, Ben-Lai'

_publ_section_title
;
 The conformational behavior of multivalent tris(imidazolium)cyclophanes
 in the hybrids with metal (pseudo)halides or polyoxometalates
;
_journal_issue 44
_journal_name_full CrystEngComm
_journal_page_first 7184
_journal_paper_doi 10.1039/C8CE01372A
_journal_volume 20
_journal_year 2018
_chemical_formula_moiety 'C30 H33 N6, I5 Pb'
_chemical_formula_sum 'C30 H33 I5 N6 Pb'
_chemical_formula_weight 1319.31
_space_group_crystal_system triclinic
_space_group_IT_number 2
_space_group_name_Hall '-P 1'
_space_group_name_H-M_alt 'P -1'
_symmetry_space_group_name_Hall '-P 1'
_symmetry_space_group_name_H-M 'P -1'
_atom_sites_solution_hydrogens geom
_atom_sites_solution_primary heavy
_audit_creation_date 2017-10-25
_audit_creation_method
;
Olex2 1.2
(compiled 2017.08.10 svn.r3458 for OlexSys, GUI svn.r5381)
;
_audit_update_record
;
2018-05-01 deposited with the CCDC.
2018-10-12 downloaded from the CCDC.
;
_cell_angle_alpha 90.287(3)
_cell_angle_beta 98.190(4)
_cell_angle_gamma 99.191(3)
_cell_formula_units_Z 2
_cell_length_a 8.7292(4)
_cell_length_b 13.9897(6)
_cell_length_c 15.3377(7)
_cell_measurement_reflns_used 5776
_cell_measurement_temperature 293(2)
_cell_measurement_theta_max 27.5660
_cell_measurement_theta_min 3.7560
_cell_volume 1829.38(14)
_computing_cell_refinement
;
CrysAlisPro, Agilent Technologies,
Version 1.171.37.35 (release 13-08-2014 CrysAlis171 .NET)
(compiled Aug 13 2014,18:06:01)
;
_computing_data_collection
;
CrysAlisPro, Agilent Technologies,
Version 1.171.37.35 (release 13-08-2014 CrysAlis171 .NET)
(compiled Aug 13 2014,18:06:01)
;
_computing_data_reduction
;
CrysAlisPro, Agilent Technologies,
Version 1.171.37.35 (release 13-08-2014 CrysAlis171 .NET)
(compiled Aug 13 2014,18:06:01)
;
_computing_molecular_graphics 'Olex2 (Dolomanov et al., 2009)'
_computing_publication_material 'Olex2 (Dolomanov et al., 2009)'
_computing_structure_refinement 'ShelXL (Sheldrick, 2015)'
_computing_structure_solution 'ShelXS (Sheldrick, 2008)'
_diffrn_ambient_temperature 293(2)
_diffrn_detector 'CCD plate'
_diffrn_detector_area_resol_mean 16.2312
_diffrn_detector_type Eos
_diffrn_measured_fraction_theta_full 0.997
_diffrn_measured_fraction_theta_max 0.997
_diffrn_measurement_details
;
#__ type_ start__ end____ width___ exp.time_
  1 omega  -25.00   24.00   1.0000    7.5000
omega____ theta____ kappa____ phi______ frames
    -      -15.1755  -99.0000  150.0000 49

#__ type_ start__ end____ width___ exp.time_
  2 omega  -25.00   24.00   1.0000    7.5000
omega____ theta____ kappa____ phi______ frames
    -      -15.1755  -99.0000    0.0000 49

#__ type_ start__ end____ width___ exp.time_
  3 omega   35.00   84.00   1.0000    7.5000
omega____ theta____ kappa____ phi______ frames
    -       18.0661  178.0000  -90.0000 49

#__ type_ start__ end____ width___ exp.time_
  4 omega    0.00   86.00   1.0000    7.5000
omega____ theta____ kappa____ phi______ frames
    -       18.0661   37.0000    0.0000 86

#__ type_ start__ end____ width___ exp.time_
  5 omega  -15.00   35.00   1.0000    7.5000
omega____ theta____ kappa____ phi______ frames
    -       18.0661  -57.0000 -150.0000 50

#__ type_ start__ end____ width___ exp.time_
  6 omega   22.00   84.00   1.0000    7.5000
omega____ theta____ kappa____ phi______ frames
    -       18.0661   37.0000   60.0000 62

#__ type_ start__ end____ width___ exp.time_
  7 omega   17.00   81.00   1.0000    7.5000
omega____ theta____ kappa____ phi______ frames
    -       18.0661   57.0000  120.0000 64
;
_diffrn_measurement_device 'four-circle diffractometer'
_diffrn_measurement_device_type 'Xcalibur, Eos, Gemini'
_diffrn_measurement_method '\w scans'
_diffrn_orient_matrix_UB_11 -0.0387702000
_diffrn_orient_matrix_UB_12 -0.0245172000
_diffrn_orient_matrix_UB_13 -0.0395861000
_diffrn_orient_matrix_UB_21 -0.0045323000
_diffrn_orient_matrix_UB_22 -0.0447181000
_diffrn_orient_matrix_UB_23 0.0218394000
_diffrn_orient_matrix_UB_31 -0.0734678000
_diffrn_orient_matrix_UB_32 0.0062660000
_diffrn_orient_matrix_UB_33 0.0118616000
_diffrn_radiation_monochromator graphite
_diffrn_radiation_probe x-ray
_diffrn_radiation_type MoK\a
_diffrn_radiation_wavelength 0.71073
_diffrn_reflns_av_R_equivalents 0.0352
_diffrn_reflns_av_unetI/netI 0.0581
_diffrn_reflns_Laue_measured_fraction_full 0.997
_diffrn_reflns_Laue_measured_fraction_max 0.997
_diffrn_reflns_limit_h_max 10
_diffrn_reflns_limit_h_min -9
_diffrn_reflns_limit_k_max 17
_diffrn_reflns_limit_k_min -15
_diffrn_reflns_limit_l_max 19
_diffrn_reflns_limit_l_min -18
_diffrn_reflns_number 14965
_diffrn_reflns_point_group_measured_fraction_full 0.997
_diffrn_reflns_point_group_measured_fraction_max 0.997
_diffrn_reflns_theta_full 25.242
_diffrn_reflns_theta_max 26.372
_diffrn_reflns_theta_min 3.446
_diffrn_source 'Enhance (Mo) X-ray Source'
_exptl_absorpt_coefficient_mu 8.859
_exptl_absorpt_correction_T_max 0.664
_exptl_absorpt_correction_T_min 0.269
_exptl_absorpt_correction_type gaussian
_exptl_absorpt_process_details
;
CrysAlisPro, Agilent Technologies,
Version 1.171.37.35 (release 13-08-2014 CrysAlis171 .NET)
(compiled Aug 13 2014,18:06:01)
Numerical absorption correction based on gaussian integration over
            a multifaceted crystal model
Empirical absorption correction using spherical harmonics,
 implemented in SCALE3 ABSPACK scaling algorithm.
;
_exptl_crystal_colour colourless
_exptl_crystal_colour_primary colourless
_exptl_crystal_density_diffrn 2.395
_exptl_crystal_description prism
_exptl_crystal_F_000 1204
_exptl_crystal_size_max 0.2253
_exptl_crystal_size_mid 0.1226
_exptl_crystal_size_min 0.0526
_refine_diff_density_max 1.170
_refine_diff_density_min -2.162
_refine_diff_density_rms 0.179
_refine_ls_extinction_method none
_refine_ls_goodness_of_fit_ref 1.026
_refine_ls_hydrogen_treatment constr
_refine_ls_matrix_type full
_refine_ls_number_parameters 382
_refine_ls_number_reflns 7435
_refine_ls_number_restraints 0
_refine_ls_restrained_S_all 1.026
_refine_ls_R_factor_all 0.0627
_refine_ls_R_factor_gt 0.0438
_refine_ls_shift/su_max 0.001
_refine_ls_shift/su_mean 0.000
_refine_ls_structure_factor_coef Fsqd
_refine_ls_weighting_details 'w=1/[\s^2^(Fo^2^)+(0.0459P)^2^+5.5582P] where P=(Fo^2^+2Fc^2^)/3'
_refine_ls_weighting_scheme calc
_refine_ls_wR_factor_gt 0.1017
_refine_ls_wR_factor_ref 0.1125
_reflns_Friedel_coverage 0.000
_reflns_number_gt 5756
_reflns_number_total 7435
_reflns_threshold_expression 'I > 2\s(I)'
_cod_data_source_file c8ce01372a2.cif
_cod_data_source_block nyy2017102303
_cod_depositor_comments 'Adding full bibliography for 7231632--7231641.cif.'
_cod_original_cell_volume 1829.38(13)
_cod_database_code 7231637
_shelx_shelxl_version_number 2014/7
_chemical_oxdiff_formula C30H33N6I5Pb1
_shelx_space_group_comment
;
The symmetry employed for this shelxl refinement is uniquely defined
by the following loop, which should always be used as a source of
symmetry information in preference to the above space-group names.
They are only intended as comments.
;
_reflns_odcompleteness_completeness 99.73
_reflns_odcompleteness_iscentric 1
_reflns_odcompleteness_theta 26.32
_olex2_refinement_description
;
1. Fixed Uiso
 At 1.2 times of:
  All C(H) groups, All C(H,H) groups
 At 1.5 times of:
  All C(H,H,H) groups
2.a Secondary CH2 refined with riding coordinates:
 C16(H16A,H16B), C17(H17A,H17B), C18(H18A,H18B), C25(H25A,H25B), C27(H27A,
 H27B), C29(H29A,H29B)
2.b Aromatic/amide H refined with riding coordinates:
 C1(H1), C2(H2), C3(H3), C4(H4), C5(H5), C6(H6), C7(H7), C8(H8), C9(H9),
 C11(H11), C13(H13), C15(H15)
2.c Idealised Me refined as rotating group:
 C26(H26A,H26B,H26C), C28(H28A,H28B,H28C), C30(H30A,H30B,H30C)
;
_olex2_submission_special_instructions 'No special instructions were received'

loop_
_space_group_symop_operation_xyz
'x, y, z'
'-x, -y, -z'

loop_
_atom_site_label
_atom_site_type_symbol
_atom_site_fract_x
_atom_site_fract_y
_atom_site_fract_z
_atom_site_U_iso_or_equiv
_atom_site_adp_type
_atom_site_occupancy
_atom_site_site_symmetry_order
_atom_site_calc_flag
_atom_site_refinement_flags_posn
C1 C 0.9134(12) 1.0826(7) 0.1601(7) 0.049(3) Uani 1 1 d .
H1 H 0.9808 1.1370 0.1463 0.058 Uiso 1 1 calc R
C2 C 0.7564(10) 1.0690(7) 0.1424(7) 0.045(3) Uani 1 1 d .
H2 H 0.6951 1.1115 0.1142 0.055 Uiso 1 1 calc R
C3 C 0.8262(9) 0.9417(6) 0.2082(6) 0.0307(19) Uani 1 1 d .
H3 H 0.8218 0.8810 0.2331 0.037 Uiso 1 1 calc R
C4 C 0.7154(10) 0.6105(6) 0.0207(6) 0.033(2) Uani 1 1 d .
H4 H 0.6455 0.6136 -0.0306 0.040 Uiso 1 1 calc R
C5 C 0.8716(11) 0.6234(7) 0.0278(6) 0.040(2) Uani 1 1 d .
H5 H 0.9307 0.6364 -0.0179 0.048 Uiso 1 1 calc R
C6 C 0.8070(9) 0.5934(6) 0.1581(5) 0.0281(18) Uani 1 1 d .
H6 H 0.8130 0.5820 0.2181 0.034 Uiso 1 1 calc R
C7 C 0.7339(12) 0.6750(9) 0.5514(7) 0.062(3) Uani 1 1 d .
H7 H 0.6672 0.6501 0.5909 0.075 Uiso 1 1 calc R
C8 C 0.8909(13) 0.6827(9) 0.5641(7) 0.064(3) Uani 1 1 d .
H8 H 0.9538 0.6664 0.6142 0.077 Uiso 1 1 calc R
C9 C 0.8156(9) 0.7343(7) 0.4335(5) 0.036(2) Uani 1 1 d .
H9 H 0.8170 0.7584 0.3772 0.043 Uiso 1 1 calc R
C10 C 0.5235(9) 0.8367(6) 0.2093(5) 0.0269(18) Uani 1 1 d .
C11 C 0.5153(8) 0.7560(5) 0.1540(5) 0.0245(17) Uani 1 1 d .
H11 H 0.5138 0.7637 0.0937 0.029 Uiso 1 1 calc R
C12 C 0.5095(8) 0.6634(5) 0.1890(5) 0.0220(16) Uani 1 1 d .
C13 C 0.5057(9) 0.6532(6) 0.2788(6) 0.0283(18) Uani 1 1 d .
H13 H 0.4970 0.5917 0.3022 0.034 Uiso 1 1 calc R
C14 C 0.5146(9) 0.7326(6) 0.3338(5) 0.0286(18) Uani 1 1 d .
C15 C 0.5229(9) 0.8245(6) 0.2994(6) 0.0313(19) Uani 1 1 d .
H15 H 0.5281 0.8781 0.3365 0.038 Uiso 1 1 calc R
C16 C 0.5374(9) 0.9351(6) 0.1695(6) 0.033(2) Uani 1 1 d .
H16A H 0.4884 0.9291 0.1084 0.040 Uiso 1 1 calc R
H16B H 0.4828 0.9764 0.2008 0.040 Uiso 1 1 calc R
C17 C 0.5191(9) 0.5791(6) 0.1300(5) 0.0284(18) Uani 1 1 d .
H17A H 0.4990 0.5190 0.1608 0.034 Uiso 1 1 calc R
H17B H 0.4410 0.5765 0.0780 0.034 Uiso 1 1 calc R
C18 C 0.5271(10) 0.7189(8) 0.4319(6) 0.040(2) Uani 1 1 d .
H18A H 0.4958 0.7737 0.4596 0.048 Uiso 1 1 calc R
H18B H 0.4565 0.6610 0.4435 0.048 Uiso 1 1 calc R
C19 C 1.1164(9) 0.7144(6) 0.2261(6) 0.0292(19) Uani 1 1 d .
C20 C 1.1172(8) 0.6907(6) 0.3154(6) 0.0276(18) Uani 1 1 d .
C21 C 1.1172(8) 0.7647(6) 0.3779(5) 0.0273(18) Uani 1 1 d .
C22 C 1.1176(9) 0.8611(6) 0.3516(6) 0.0315(19) Uani 1 1 d .
C23 C 1.1230(9) 0.8841(6) 0.2636(6) 0.0284(18) Uani 1 1 d .
C24 C 1.1190(8) 0.8109(6) 0.2009(5) 0.0270(18) Uani 1 1 d .
C25 C 1.0959(9) 0.6336(6) 0.1570(6) 0.032(2) Uani 1 1 d .
H25A H 1.1629 0.6524 0.1126 0.039 Uiso 1 1 calc R
H25B H 1.1257 0.5755 0.1843 0.039 Uiso 1 1 calc R
C26 C 1.1145(11) 0.5862(6) 0.3453(7) 0.041(2) Uani 1 1 d .
H26A H 1.0096 0.5586 0.3533 0.061 Uiso 1 1 calc GR
H26B H 1.1832 0.5857 0.4000 0.061 Uiso 1 1 calc GR
H26C H 1.1488 0.5488 0.3014 0.061 Uiso 1 1 calc GR
C27 C 1.1067(10) 0.7398(7) 0.4729(5) 0.036(2) Uani 1 1 d .
H27A H 1.1560 0.6834 0.4873 0.044 Uiso 1 1 calc R
H27B H 1.1623 0.7934 0.5112 0.044 Uiso 1 1 calc R
C28 C 1.1117(12) 0.9397(7) 0.4200(6) 0.047(2) Uani 1 1 d .
H28A H 1.0740 0.9102 0.4709 0.071 Uiso 1 1 calc GR
H28B H 1.0424 0.9825 0.3953 0.071 Uiso 1 1 calc GR
H28C H 1.2150 0.9758 0.4369 0.071 Uiso 1 1 calc GR
C29 C 1.1186(9) 0.9875(6) 0.2350(6) 0.034(2) Uani 1 1 d .
H29A H 1.1613 1.0317 0.2846 0.041 Uiso 1 1 calc R
H29B H 1.1840 1.0019 0.1891 0.041 Uiso 1 1 calc R
C30 C 1.1141(11) 0.8356(7) 0.1035(6) 0.036(2) Uani 1 1 d .
H30A H 1.1605 0.7893 0.0739 0.055 Uiso 1 1 calc GR
H30B H 1.1715 0.8993 0.0986 0.055 Uiso 1 1 calc GR
H30C H 1.0071 0.8335 0.0770 0.055 Uiso 1 1 calc GR
N1 N 0.9580(8) 1.0030(5) 0.2018(5) 0.0300(16) Uani 1 1 d .
N2 N 0.7040(8) 0.9800(5) 0.1743(5) 0.0301(16) Uani 1 1 d .
N3 N 0.6774(7) 0.5915(4) 0.1044(4) 0.0239(14) Uani 1 1 d .
N4 N 0.9298(8) 0.6138(5) 0.1155(4) 0.0275(15) Uani 1 1 d .
N5 N 0.9400(8) 0.7196(5) 0.4874(4) 0.0314(16) Uani 1 1 d .
N6 N 0.6893(8) 0.7099(5) 0.4703(4) 0.0315(16) Uani 1 1 d .
I1 I 0.73866(8) 0.34433(5) 0.08708(5) 0.04685(18) Uani 1 1 d .
I2 I 0.32394(8) 0.12937(4) 0.05923(4) 0.04294(17) Uani 1 1 d .
I3 I 0.52310(9) 0.10677(5) 0.37171(5) 0.0571(2) Uani 1 1 d .
I4 I 0.69324(7) 0.43317(5) 0.36870(4) 0.04401(17) Uani 1 1 d .
I5 I 0.23038(10) 0.36100(6) 0.21325(5) 0.0631(2) Uani 1 1 d .
Pb1 Pb 0.51275(4) 0.26686(2) 0.22218(2) 0.03558(11) Uani 1 1 d .

loop_
_atom_site_aniso_label
_atom_site_aniso_U_11
_atom_site_aniso_U_22
_atom_site_aniso_U_33
_atom_site_aniso_U_23
_atom_site_aniso_U_13
_atom_site_aniso_U_12
C1 0.046(6) 0.028(5) 0.074(8) 0.022(5) 0.016(6) 0.007(4)
C2 0.032(5) 0.032(5) 0.075(7) 0.024(5) 0.014(5) 0.009(4)
C3 0.025(4) 0.025(4) 0.041(5) 0.007(4) 0.003(4) 0.004(3)
C4 0.039(5) 0.036(5) 0.023(4) 0.000(4) -0.001(4) 0.004(4)
C5 0.046(6) 0.040(5) 0.034(5) -0.001(4) 0.013(5) 0.005(4)
C6 0.031(4) 0.028(4) 0.024(4) 0.003(3) 0.009(4) -0.001(4)
C7 0.041(6) 0.112(10) 0.032(6) 0.032(6) 0.008(5) 0.005(6)
C8 0.050(6) 0.112(10) 0.032(6) 0.031(6) 0.004(5) 0.021(7)
C9 0.025(4) 0.061(6) 0.020(4) 0.015(4) 0.000(4) 0.004(4)
C10 0.017(4) 0.032(5) 0.034(5) 0.005(4) 0.006(4) 0.009(3)
C11 0.020(4) 0.028(4) 0.025(4) 0.003(3) 0.003(3) 0.004(3)
C12 0.017(4) 0.022(4) 0.025(4) 0.001(3) -0.001(3) -0.001(3)
C13 0.018(4) 0.028(4) 0.040(5) 0.013(4) 0.008(4) 0.006(3)
C14 0.020(4) 0.044(5) 0.024(4) -0.001(4) 0.006(3) 0.009(4)
C15 0.026(4) 0.033(5) 0.036(5) -0.010(4) 0.005(4) 0.005(4)
C16 0.025(4) 0.033(5) 0.041(5) 0.002(4) -0.002(4) 0.007(4)
C17 0.023(4) 0.030(4) 0.028(4) -0.003(3) -0.002(4) -0.001(3)
C18 0.026(4) 0.065(7) 0.031(5) -0.001(5) 0.007(4) 0.005(4)
C19 0.017(4) 0.038(5) 0.032(5) 0.004(4) 0.002(4) 0.005(4)
C20 0.012(3) 0.036(5) 0.034(5) 0.012(4) 0.004(3) 0.002(3)
C21 0.015(4) 0.044(5) 0.024(4) 0.007(4) 0.004(3) 0.005(3)
C22 0.016(4) 0.042(5) 0.035(5) -0.003(4) -0.001(4) 0.004(4)
C23 0.019(4) 0.026(4) 0.039(5) 0.005(4) 0.003(4) 0.001(3)
C24 0.010(3) 0.041(5) 0.031(5) 0.011(4) 0.004(3) 0.004(3)
C25 0.023(4) 0.036(5) 0.040(5) 0.002(4) 0.009(4) 0.009(4)
C26 0.039(5) 0.028(5) 0.052(6) 0.007(4) 0.006(5) -0.002(4)
C27 0.027(4) 0.054(6) 0.024(5) 0.009(4) -0.003(4) 0.004(4)
C28 0.058(6) 0.048(6) 0.034(5) -0.011(4) 0.004(5) 0.003(5)
C29 0.024(4) 0.035(5) 0.039(5) 0.007(4) 0.002(4) -0.005(4)
C30 0.038(5) 0.043(5) 0.030(5) 0.009(4) 0.007(4) 0.007(4)
N1 0.027(4) 0.024(4) 0.038(4) 0.001(3) 0.007(3) -0.002(3)
N2 0.030(4) 0.024(4) 0.038(4) 0.004(3) 0.004(3) 0.009(3)
N3 0.024(3) 0.023(3) 0.024(4) -0.003(3) 0.002(3) 0.003(3)
N4 0.033(4) 0.024(4) 0.026(4) -0.001(3) 0.004(3) 0.006(3)
N5 0.025(3) 0.046(4) 0.023(4) 0.003(3) 0.007(3) 0.000(3)
N6 0.025(3) 0.049(5) 0.019(4) 0.000(3) 0.004(3) 0.002(3)
I1 0.0500(4) 0.0402(4) 0.0528(4) 0.0038(3) 0.0183(3) 0.0053(3)
I2 0.0485(4) 0.0388(3) 0.0412(4) 0.0087(3) 0.0094(3) 0.0035(3)
I3 0.0745(5) 0.0432(4) 0.0446(4) -0.0034(3) -0.0062(4) -0.0042(4)
I4 0.0417(3) 0.0436(4) 0.0424(4) 0.0125(3) -0.0039(3) 0.0027(3)
I5 0.0712(5) 0.0814(6) 0.0395(4) 0.0043(4) 0.0061(4) 0.0227(4)
Pb1 0.03802(19) 0.0374(2) 0.03068(19) 0.00598(14) 0.00511(15) 0.00389(15)

loop_
_atom_type_symbol
_atom_type_description
_atom_type_scat_dispersion_real
_atom_type_scat_dispersion_imag
_atom_type_scat_source
C C 0.0033 0.0016 'International Tables Vol C Tables 4.2.6.8 and 6.1.1.4'
H H 0.0000 0.0000 'International Tables Vol C Tables 4.2.6.8 and 6.1.1.4'
I I -0.4742 1.8119 'International Tables Vol C Tables 4.2.6.8 and 6.1.1.4'
N N 0.0061 0.0033 'International Tables Vol C Tables 4.2.6.8 and 6.1.1.4'
Pb Pb -3.3944 10.1111 'International Tables Vol C Tables 4.2.6.8 and 6.1.1.4'

loop_
_exptl_crystal_face_index_h
_exptl_crystal_face_index_k
_exptl_crystal_face_index_l
_exptl_crystal_face_perp_dist
_exptl_oxdiff_crystal_face_indexfrac_h
_exptl_oxdiff_crystal_face_indexfrac_k
_exptl_oxdiff_crystal_face_indexfrac_l
_exptl_oxdiff_crystal_face_x
_exptl_oxdiff_crystal_face_y
_exptl_oxdiff_crystal_face_z
-12 5 8 0.0836 -11.8299 5.3907 8.1831 0.0025 -0.0087 1.0000
-1 14 -15 0.0249 -1.0749 14.2465 -14.9505 0.2842 -0.9587 -0.0091
0 -14 15 0.0216 0.2585 -13.8419 15.4781 -0.2834 0.9558 0.0779
-2 12 17 0.0386 -1.5845 12.1505 16.8695 -0.9043 -0.1677 0.3926
12 -6 -9 0.0869 11.7228 -5.5604 -8.7277 0.0273 0.0049 -0.9996
-1 -12 -16 0.0648 -0.6045 -11.8629 -16.2732 0.9585 0.1778 -0.2229

loop_
_geom_angle_atom_site_label_1
_geom_angle_atom_site_label_2
_geom_angle_atom_site_label_3
_geom_angle
C2 C1 H1 125.7
C2 C1 N1 108.7(8)
N1 C1 H1 125.7
C1 C2 H2 126.8
C1 C2 N2 106.4(8)
N2 C2 H2 126.8
N1 C3 H3 125.1
N2 C3 H3 125.1
N2 C3 N1 109.9(7)
C5 C4 H4 126.5
C5 C4 N3 106.9(8)
N3 C4 H4 126.5
C4 C5 H5 126.2
C4 C5 N4 107.6(8)
N4 C5 H5 126.2
N3 C6 H6 124.7
N3 C6 N4 110.6(7)
N4 C6 H6 124.7
C8 C7 H7 126.0
C8 C7 N6 108.1(8)
N6 C7 H7 126.0
C7 C8 H8 127.0
C7 C8 N5 106.0(9)
N5 C8 H8 127.0
N5 C9 H9 124.9
N6 C9 H9 124.9
N6 C9 N5 110.2(7)
C11 C10 C16 118.3(7)
C15 C10 C11 119.7(7)
C15 C10 C16 122.0(8)
C10 C11 H11 119.9
C10 C11 C12 120.2(7)
C12 C11 H11 119.9
C11 C12 C17 119.2(7)
C13 C12 C11 118.9(7)
C13 C12 C17 121.7(7)
C12 C13 H13 119.4
C14 C13 C12 121.1(7)
C14 C13 H13 119.4
C13 C14 C15 120.0(8)
C13 C14 C18 119.1(8)
C15 C14 C18 120.8(8)
C10 C15 H15 120.0
C14 C15 C10 120.1(7)
C14 C15 H15 120.0
C10 C16 H16A 109.5
C10 C16 H16B 109.5
H16A C16 H16B 108.1
N2 C16 C10 110.8(7)
N2 C16 H16A 109.5
N2 C16 H16B 109.5
C12 C17 H17A 110.0
C12 C17 H17B 110.0
H17A C17 H17B 108.3
N3 C17 C12 108.6(6)
N3 C17 H17A 110.0
N3 C17 H17B 110.0
C14 C18 H18A 109.4
C14 C18 H18B 109.4
H18A C18 H18B 108.0
N6 C18 C14 111.0(6)
N6 C18 H18A 109.4
N6 C18 H18B 109.4
C20 C19 C25 119.2(7)
C24 C19 C20 120.0(8)
C24 C19 C25 120.5(8)
C19 C20 C26 121.5(8)
C21 C20 C19 119.0(7)
C21 C20 C26 119.5(7)
C20 C21 C22 120.4(7)
C20 C21 C27 119.8(8)
C22 C21 C27 119.7(8)
C21 C22 C28 119.5(8)
C23 C22 C21 120.1(8)
C23 C22 C28 120.5(8)
C22 C23 C24 119.9(7)
C22 C23 C29 119.9(8)
C24 C23 C29 120.0(8)
C19 C24 C30 119.7(8)
C23 C24 C19 120.5(7)
C23 C24 C30 119.8(7)
C19 C25 H25A 109.9
C19 C25 H25B 109.9
H25A C25 H25B 108.3
N4 C25 C19 109.1(6)
N4 C25 H25A 109.9
N4 C25 H25B 109.9
C20 C26 H26A 109.5
C20 C26 H26B 109.5
C20 C26 H26C 109.5
H26A C26 H26B 109.5
H26A C26 H26C 109.5
H26B C26 H26C 109.5
C21 C27 H27A 109.6
C21 C27 H27B 109.6
H27A C27 H27B 108.1
N5 C27 C21 110.3(7)
N5 C27 H27A 109.6
N5 C27 H27B 109.6
C22 C28 H28A 109.5
C22 C28 H28B 109.5
C22 C28 H28C 109.5
H28A C28 H28B 109.5
H28A C28 H28C 109.5
H28B C28 H28C 109.5
C23 C29 H29A 109.3
C23 C29 H29B 109.3
H29A C29 H29B 107.9
N1 C29 C23 111.8(6)
N1 C29 H29A 109.3
N1 C29 H29B 109.3
C24 C30 H30A 109.5
C24 C30 H30B 109.5
C24 C30 H30C 109.5
H30A C30 H30B 109.5
H30A C30 H30C 109.5
H30B C30 H30C 109.5
C1 N1 C29 127.4(7)
C3 N1 C1 106.6(7)
C3 N1 C29 126.1(7)
C2 N2 C16 125.2(7)
C3 N2 C2 108.5(7)
C3 N2 C16 126.3(7)
C4 N3 C17 126.4(7)
C6 N3 C4 108.0(6)
C6 N3 C17 125.4(7)
C5 N4 C25 127.2(7)
C6 N4 C5 106.9(7)
C6 N4 C25 125.6(7)
C8 N5 C27 124.1(8)
C9 N5 C8 108.0(7)
C9 N5 C27 127.9(7)
C7 N6 C18 125.8(7)
C9 N6 C7 107.7(7)
C9 N6 C18 126.5(7)
I1 Pb1 I2 84.655(19)
I1 Pb1 I3 133.61(2)
I1 Pb1 I4 91.048(19)
I2 Pb1 I4 171.459(19)
I3 Pb1 I2 98.695(19)
I3 Pb1 I4 89.618(19)
I5 Pb1 I1 114.20(2)
I5 Pb1 I2 86.61(2)
I5 Pb1 I3 112.19(2)
I5 Pb1 I4 88.44(2)

loop_
_geom_bond_atom_site_label_1
_geom_bond_atom_site_label_2
_geom_bond_distance
C1 H1 0.9300
C1 C2 1.341(13)
C1 N1 1.369(11)
C2 H2 0.9300
C2 N2 1.373(10)
C3 H3 0.9300
C3 N1 1.337(10)
C3 N2 1.313(10)
C4 H4 0.9300
C4 C5 1.335(12)
C4 N3 1.388(10)
C5 H5 0.9300
C5 N4 1.384(11)
C6 H6 0.9300
C6 N3 1.297(10)
C6 N4 1.327(10)
C7 H7 0.9300
C7 C8 1.344(14)
C7 N6 1.366(12)
C8 H8 0.9300
C8 N5 1.383(11)
C9 H9 0.9300
C9 N5 1.312(10)
C9 N6 1.307(10)
C10 C11 1.396(11)
C10 C15 1.394(11)
C10 C16 1.503(11)
C11 H11 0.9300
C11 C12 1.401(10)
C12 C13 1.390(11)
C12 C17 1.502(11)
C13 H13 0.9300
C13 C14 1.378(12)
C14 C15 1.387(12)
C14 C18 1.508(12)
C15 H15 0.9300
C16 H16A 0.9700
C16 H16B 0.9700
C16 N2 1.480(10)
C17 H17A 0.9700
C17 H17B 0.9700
C17 N3 1.473(9)
C18 H18A 0.9700
C18 H18B 0.9700
C18 N6 1.479(11)
C19 C20 1.411(11)
C19 C24 1.404(11)
C19 C25 1.517(12)
C20 C21 1.409(12)
C20 C26 1.532(11)
C21 C22 1.409(12)
C21 C27 1.511(11)
C22 C23 1.394(12)
C22 C28 1.529(12)
C23 C24 1.395(12)
C23 C29 1.519(11)
C24 C30 1.530(11)
C25 H25A 0.9700
C25 H25B 0.9700
C25 N4 1.481(10)
C26 H26A 0.9600
C26 H26B 0.9600
C26 H26C 0.9600
C27 H27A 0.9700
C27 H27B 0.9700
C27 N5 1.487(10)
C28 H28A 0.9600
C28 H28B 0.9600
C28 H28C 0.9600
C29 H29A 0.9700
C29 H29B 0.9700
C29 N1 1.472(10)
C30 H30A 0.9600
C30 H30B 0.9600
C30 H30C 0.9600
I1 Pb1 3.1403(7)
I2 Pb1 3.2293(8)
I3 Pb1 3.2158(8)
I4 Pb1 3.2732(8)
I5 Pb1 2.9616(9)
